data_7119995
loop_
_publ_author_name
'Bos, Maxence'
'Riguet, Emmanuel'

_publ_section_title
;
 Iridium-catalysed asymmetric allylic alkylation of benzofuran \g-lactones
 followed by heteroaromatic Cope rearrangement: study of an unusual
 reaction sequence.
;
_journal_issue 36
_journal_name_full 'Chemical communications (Cambridge, England)'
_journal_page_first 4997
_journal_page_last 5000
_journal_paper_doi 10.1039/c7cc01529a
_journal_volume 53
_journal_year 2017
_chemical_absolute_configuration ad
_chemical_formula_sum 'C21 H16 Cl2 O3'
_chemical_formula_weight 387.24
_chemical_name_systematic (S)-3-(benzofuran-2-yl)-3-((S)-1-(2,4-dichlorophenyl)allyl)dihydrofuran-2(3H)-one
_space_group_IT_number 19
_symmetry_cell_setting orthorhombic
_symmetry_space_group_name_Hall 'P 2ac 2ab'
_symmetry_space_group_name_H-M 'P 21 21 21'
_atom_sites_solution_hydrogens geom
_atom_sites_solution_primary direct
_atom_sites_solution_secondary difmap
_audit_creation_method SHELXL-97
_audit_update_record
;
2017-02-20 deposited with the CCDC.
2017-04-06 downloaded from the CCDC.
;
_cell_angle_alpha 90.000(0)
_cell_angle_beta 90.000(0)
_cell_angle_gamma 90.000(0)
_cell_formula_units_Z 4
_cell_length_a 8.430(5)
_cell_length_b 14.204(5)
_cell_length_c 14.905(5)
_cell_measurement_reflns_used 9676
_cell_measurement_temperature 100(2)
_cell_measurement_theta_max 74.62
_cell_measurement_theta_min 4.30
_cell_volume 1784.7(14)
_computing_cell_refinement 'Bruker SAINT'
_computing_data_collection 'Bruker APEX2'
_computing_data_reduction 'Bruker SAINT'
_computing_molecular_graphics 'Ortep-3 for Windows (Farrugia, 1997)'
_computing_publication_material 'WinGX publication routines (Farrugia, 1999)'
_computing_structure_refinement 'SHELXL-97 (Sheldrick, 1997)'
_computing_structure_solution 'SIR92 (Giacovazzo et al, 1993)'
_diffrn_ambient_temperature 100(2)
_diffrn_measured_fraction_theta_full 1.000
_diffrn_measured_fraction_theta_max 1.000
_diffrn_measurement_device_type CMOS
_diffrn_measurement_method '\f and \w scans'
_diffrn_radiation_monochromator 'multilayer mirrors'
_diffrn_radiation_source microsource
_diffrn_radiation_type CuK\a
_diffrn_radiation_wavelength 1.54178
_diffrn_reflns_av_R_equivalents 0.0407
_diffrn_reflns_av_sigmaI/netI 0.0223
_diffrn_reflns_limit_h_max 10
_diffrn_reflns_limit_h_min -10
_diffrn_reflns_limit_k_max 17
_diffrn_reflns_limit_k_min -17
_diffrn_reflns_limit_l_max 18
_diffrn_reflns_limit_l_min -18
_diffrn_reflns_number 36028
_diffrn_reflns_theta_full 74.62
_diffrn_reflns_theta_max 74.62
_diffrn_reflns_theta_min 4.30
_diffrn_standards_number 0
_exptl_absorpt_coefficient_mu 3.427
_exptl_absorpt_correction_type none
_exptl_crystal_colour colourless
_exptl_crystal_density_diffrn 1.441
_exptl_crystal_density_method 'not measured'
_exptl_crystal_description prismatic
_exptl_crystal_F_000 800
_exptl_crystal_size_max 0.18
_exptl_crystal_size_mid 0.16
_exptl_crystal_size_min 0.14
_refine_diff_density_max 0.200
_refine_diff_density_min -0.227
_refine_diff_density_rms 0.039
_refine_ls_abs_structure_details 'Flack H D (1983), Acta Cryst. A39, 876-881'
_refine_ls_abs_structure_Flack 0.078(9)
_refine_ls_extinction_method none
_refine_ls_goodness_of_fit_ref 1.066
_refine_ls_hydrogen_treatment mixed
_refine_ls_matrix_type full
_refine_ls_number_parameters 243
_refine_ls_number_reflns 3662
_refine_ls_number_restraints 0
_refine_ls_restrained_S_all 1.066
_refine_ls_R_factor_all 0.0246
_refine_ls_R_factor_gt 0.0237
_refine_ls_shift/su_max 0.005
_refine_ls_shift/su_mean 0.001
_refine_ls_structure_factor_coef Fsqd
_refine_ls_weighting_details 'calc w=1/[\s^2^(Fo^2^)+(0.0227P)^2^+0.6773P] where P=(Fo^2^+2Fc^2^)/3'
_refine_ls_weighting_scheme calc
_refine_ls_wR_factor_gt 0.0562
_refine_ls_wR_factor_ref 0.0566
_reflns_number_gt 3573
_reflns_number_total 3662
_reflns_threshold_expression >2sigma(I)
_cod_data_source_file c7cc01529a2.cif
_cod_data_source_block cu_16er007_0m
_cod_depositor_comments 'Adding full bibliography for 7119993--7119996.cif.'
_cod_original_sg_symbol_H-M P2(1)2(1)2(1)
_cod_database_code 7119995

loop_
_symmetry_equiv_pos_as_xyz
'x, y, z'
'-x+1/2, -y, z+1/2'
'x+1/2, -y+1/2, -z'
'-x, y+1/2, -z+1/2'

loop_
_atom_site_label
_atom_site_type_symbol
_atom_site_fract_x
_atom_site_fract_y
_atom_site_fract_z
_atom_site_U_iso_or_equiv
_atom_site_adp_type
_atom_site_occupancy
_atom_site_symmetry_multiplicity
_atom_site_calc_flag
_atom_site_refinement_flags
Cl1 Cl 0.76528(4) 0.25538(3) 0.39165(3) 0.02493(10) Uani 1 1 d .
Cl2 Cl 1.37903(4) 0.15810(3) 0.38500(3) 0.02063(9) Uani 1 1 d .
O1 O 0.67503(12) 0.20221(7) 0.16691(7) 0.0138(2) Uani 1 1 d .
O3 O 0.51103(13) 0.39879(8) 0.14601(7) 0.0160(2) Uani 1 1 d .
O2 O 0.62775(13) 0.43609(8) 0.01687(7) 0.0177(2) Uani 1 1 d .
C8 C 0.76634(16) 0.24797(10) 0.10328(9) 0.0125(3) Uani 1 1 d .
C7 C 0.81457(18) 0.18921(10) 0.03802(10) 0.0132(3) Uani 1 1 d .
H7 H 0.8765 0.2047 -0.0115 0.016 Uiso 1 1 calc R
C18 C 1.24040(18) 0.26106(10) 0.25323(10) 0.0159(3) Uani 1 1 d .
H18 H 1.3381 0.2602 0.2243 0.019 Uiso 1 1 calc R
C5 C 0.75631(19) 0.00787(11) 0.02054(10) 0.0161(3) Uani 1 1 d .
H5 H 0.8110 -0.0027 -0.0327 0.019 Uiso 1 1 calc R
C16 C 1.07311(18) 0.21230(11) 0.37603(11) 0.0160(3) Uani 1 1 d .
H16 H 1.0593 0.1797 0.4296 0.019 Uiso 1 1 calc R
C6 C 0.75162(18) 0.09739(10) 0.05966(9) 0.0128(3) Uani 1 1 d .
C17 C 1.21897(18) 0.21414(10) 0.33373(11) 0.0150(3) Uani 1 1 d .
C15 C 0.94780(17) 0.26025(11) 0.33676(10) 0.0145(3) Uani 1 1 d .
C12 C 0.62664(18) 0.39774(10) 0.09900(10) 0.0125(3) Uani 1 1 d .
C14 C 0.96371(17) 0.31060(10) 0.25681(10) 0.0120(3) Uani 1 1 d .
C1 C 0.66748(17) 0.10939(10) 0.13934(10) 0.0126(3) Uani 1 1 d .
C13 C 0.82895(18) 0.37029(10) 0.22078(10) 0.0112(3) Uani 1 1 d .
C9 C 0.78869(16) 0.35156(10) 0.11995(10) 0.0117(3) Uani 1 1 d .
C2 C 0.58853(18) 0.03857(12) 0.18401(11) 0.0169(3) Uani 1 1 d .
H2 H 0.5348 0.0492 0.2376 0.020 Uiso 1 1 calc R
C3 C 0.59433(18) -0.04978(11) 0.14398(11) 0.0174(3) Uani 1 1 d .
H3 H 0.5423 -0.1000 0.1711 0.021 Uiso 1 1 calc R
C10 C 0.89530(19) 0.39704(12) 0.04922(10) 0.0167(3) Uani 1 1 d .
H10A H 0.9481 0.4523 0.0732 0.020 Uiso 1 1 calc R
H10B H 0.9748 0.3529 0.0280 0.020 Uiso 1 1 calc R
C20 C 0.85244(19) 0.47452(11) 0.23833(10) 0.0156(3) Uani 1 1 d .
C4 C 0.67683(19) -0.06459(11) 0.06379(11) 0.0175(3) Uani 1 1 d .
H4 H 0.6784 -0.1246 0.0388 0.021 Uiso 1 1 calc R
C21 C 0.9696(2) 0.51372(11) 0.28315(11) 0.0204(3) Uani 1 1 d .
H21A H 1.0490 0.4764 0.3079 0.024 Uiso 1 1 calc R
H21B H 0.9729 0.5788 0.2901 0.024 Uiso 1 1 calc R
C19 C 1.11260(19) 0.30947(11) 0.21661(10) 0.0155(3) Uani 1 1 d .
H19 H 1.1272 0.3423 0.1633 0.019 Uiso 1 1 calc R
C11 C 0.7812(2) 0.42390(12) -0.02599(10) 0.0208(3) Uani 1 1 d .
H11A H 0.8148 0.4819 -0.0547 0.025 Uiso 1 1 calc R
H11B H 0.7764 0.3745 -0.0709 0.025 Uiso 1 1 calc R
H13 H 0.732(2) 0.3535(11) 0.2514(11) 0.004(4) Uiso 1 1 d .
H20 H 0.770(2) 0.5140(13) 0.2158(12) 0.016(4) Uiso 1 1 d .

loop_
_atom_site_aniso_label
_atom_site_aniso_U_11
_atom_site_aniso_U_22
_atom_site_aniso_U_33
_atom_site_aniso_U_23
_atom_site_aniso_U_13
_atom_site_aniso_U_12
Cl1 0.01296(17) 0.0424(2) 0.01938(17) 0.01346(18) 0.00460(15) 0.00473(16)
Cl2 0.01463(17) 0.02134(17) 0.02591(18) -0.00376(16) -0.00691(16) 0.00620(14)
O1 0.0147(5) 0.0127(5) 0.0140(5) -0.0012(4) 0.0031(4) -0.0021(4)
O3 0.0127(5) 0.0188(5) 0.0166(5) 0.0001(4) 0.0004(4) 0.0004(4)
O2 0.0161(5) 0.0235(6) 0.0135(5) 0.0047(4) -0.0014(5) -0.0002(5)
C8 0.0093(6) 0.0155(7) 0.0127(6) 0.0013(6) -0.0003(5) -0.0011(5)
C7 0.0123(7) 0.0159(7) 0.0115(7) 0.0001(5) 0.0003(5) 0.0006(6)
C18 0.0110(7) 0.0161(7) 0.0208(7) -0.0048(6) 0.0020(6) -0.0013(6)
C5 0.0141(7) 0.0182(7) 0.0159(7) -0.0034(6) -0.0029(6) 0.0044(6)
C16 0.0151(7) 0.0161(7) 0.0168(8) 0.0011(6) -0.0017(6) -0.0003(5)
C6 0.0090(7) 0.0167(7) 0.0129(6) 0.0007(6) -0.0024(6) 0.0024(6)
C17 0.0129(7) 0.0114(6) 0.0207(7) -0.0050(6) -0.0049(6) 0.0011(5)
C15 0.0114(7) 0.0169(7) 0.0153(7) -0.0008(6) 0.0016(6) -0.0014(6)
C12 0.0127(7) 0.0108(6) 0.0140(7) -0.0018(5) -0.0036(6) -0.0013(5)
C14 0.0116(7) 0.0107(6) 0.0138(7) -0.0030(5) -0.0016(6) -0.0014(5)
C1 0.0101(7) 0.0125(7) 0.0152(7) -0.0022(5) -0.0033(6) 0.0003(5)
C13 0.0098(7) 0.0135(7) 0.0103(6) -0.0002(5) 0.0004(6) -0.0009(5)
C9 0.0099(6) 0.0140(6) 0.0114(6) 0.0007(5) 0.0006(6) -0.0021(5)
C2 0.0129(7) 0.0217(8) 0.0160(7) 0.0000(6) 0.0017(6) 0.0002(6)
C3 0.0150(8) 0.0144(7) 0.0227(8) 0.0034(6) -0.0037(6) -0.0017(6)
C10 0.0151(7) 0.0197(7) 0.0152(7) 0.0005(6) 0.0025(6) -0.0034(6)
C20 0.0171(8) 0.0143(7) 0.0155(7) 0.0002(6) -0.0025(6) 0.0029(6)
C4 0.0159(7) 0.0140(7) 0.0226(8) -0.0037(6) -0.0061(7) 0.0017(6)
C21 0.0222(8) 0.0145(7) 0.0245(8) -0.0013(6) -0.0061(7) 0.0012(6)
C19 0.0140(7) 0.0169(7) 0.0157(7) 0.0011(6) 0.0023(6) -0.0010(6)
C11 0.0185(8) 0.0299(9) 0.0141(7) 0.0048(6) 0.0036(6) -0.0016(7)

loop_
_atom_type_symbol
_atom_type_description
_atom_type_scat_dispersion_real
_atom_type_scat_dispersion_imag
_atom_type_scat_source
C C 0.0181 0.0091 'International Tables Vol C Tables 4.2.6.8 and 6.1.1.4'
H H 0.0000 0.0000 'International Tables Vol C Tables 4.2.6.8 and 6.1.1.4'
O O 0.0492 0.0322 'International Tables Vol C Tables 4.2.6.8 and 6.1.1.4'
Cl Cl 0.3639 0.7018 'International Tables Vol C Tables 4.2.6.8 and 6.1.1.4'

loop_
_geom_angle_atom_site_label_1
_geom_angle_atom_site_label_2
_geom_angle_atom_site_label_3
_geom_angle
C1 O1 C8 105.66(11)
C12 O2 C11 111.07(12)
C7 C8 O1 111.87(12)
C7 C8 C9 133.54(13)
O1 C8 C9 114.58(12)
C8 C7 C6 106.73(13)
C17 C18 C19 118.52(14)
C4 C5 C6 117.84(14)
C17 C16 C15 118.43(14)
C1 C6 C5 118.72(14)
C1 C6 C7 105.48(13)
C5 C6 C7 135.80(14)
C16 C17 C18 121.37(14)
C16 C17 Cl2 118.70(12)
C18 C17 Cl2 119.92(12)
C16 C15 C14 122.60(14)
C16 C15 Cl1 117.04(12)
C14 C15 Cl1 120.36(12)
O3 C12 O2 122.27(14)
O3 C12 C9 127.18(13)
O2 C12 C9 110.52(12)
C19 C14 C15 116.64(13)
C19 C14 C13 122.01(14)
C15 C14 C13 121.13(13)
C2 C1 O1 125.10(14)
C2 C1 C6 124.63(14)
O1 C1 C6 110.27(13)
C14 C13 C20 112.78(13)
C14 C13 C9 114.08(12)
C20 C13 C9 111.12(12)
C8 C9 C10 111.91(12)
C8 C9 C12 105.71(11)
C10 C9 C12 101.58(12)
C8 C9 C13 110.65(11)
C10 C9 C13 117.60(12)
C12 C9 C13 108.27(11)
C1 C2 C3 115.76(14)
C2 C3 C4 121.33(14)
C11 C10 C9 103.99(13)
C21 C20 C13 126.78(14)
C5 C4 C3 121.71(15)
C18 C19 C14 122.42(14)
O2 C11 C10 105.54(12)

loop_
_geom_bond_atom_site_label_1
_geom_bond_atom_site_label_2
_geom_bond_distance
Cl1 C15 1.7440(17)
Cl2 C17 1.7430(16)
O1 C1 1.3825(18)
O1 C8 1.3837(17)
O3 C12 1.2004(19)
O2 C12 1.3399(18)
O2 C11 1.453(2)
C8 C7 1.345(2)
C8 C9 1.5040(19)
C7 C6 1.445(2)
C18 C17 1.384(2)
C18 C19 1.390(2)
C5 C4 1.387(2)
C5 C6 1.399(2)
C16 C17 1.382(2)
C16 C15 1.386(2)
C6 C1 1.394(2)
C15 C14 1.396(2)
C12 C9 1.547(2)
C14 C19 1.391(2)
C14 C13 1.516(2)
C1 C2 1.378(2)
C13 C20 1.516(2)
C13 C9 1.564(2)
C9 C10 1.529(2)
C2 C3 1.390(2)
C3 C4 1.399(2)
C10 C11 1.526(2)
C20 C21 1.316(2)
